data_2236031
loop_
_publ_author_name
'Jacob, Jinsa Mary'
'Prathapachandra Kurup, M. R.'
'Ng, Seik Weng'

_publ_section_title
;
 (Anilino{(<i>Z</i>)-2-[(<i>E</i>)-5-bromo-3-methoxy-2-oxidobenzylidene]hydrazin-1-ylidene-\k^2^<i>O</i>^2^,<i>N</i>^2^}methanethiolato-\k<i>S</i>)(4,4'-dimethyl-2,2'-bipyridine-\k^2^<i>N</i>,<i>N</i>')zinc
 <i>N</i>,<i>N</i>-dimethylformamide monosolvate
;
_journal_coeditor_code XU5589
_journal_issue 8
_journal_name_full 'Acta Crystallographica Section E'
_journal_page_first m1089
_journal_paper_doi 10.1107/S1600536812031777
_journal_volume 68
_journal_year 2012
_chemical_formula_iupac '[Zn (C15 H12 Br N3 O2 S) (C12 H12 N2)], C3 H7 N O'
_chemical_formula_moiety 'C27 H24 Br N5 O2 S Zn, C3 H7 N O'
_chemical_formula_sum 'C30 H31 Br N6 O3 S Zn'
_chemical_formula_weight 700.95
_chemical_name_systematic
;
(Anilino{(<i>Z</i>)-2-[(<i>E</i>)-5-bromo-3-methoxy-2-
oxidobenzylidene]hydrazin-1-ylidene-\k^2^<i>O</i>^2^,<i>N</i>^2^}
methanethiolato-\k<i>S</i>)(4,4'-dimethyl-2,2'-bipyridine-
\k^2^<i>N</i>,<i>N</i>')zinc <i>N</i>,<i>N</i>-dimethylformamide monosolvate
;
_space_group_IT_number 4
_symmetry_cell_setting monoclinic
_symmetry_space_group_name_Hall 'P 2yb'
_symmetry_space_group_name_H-M 'P 1 21 1'
_atom_sites_solution_hydrogens geom
_atom_sites_solution_primary direct
_atom_sites_solution_secondary difmap
_audit_creation_method SHELXL-97
_cell_angle_alpha 90.00
_cell_angle_beta 131.4250(10)
_cell_angle_gamma 90.00
_cell_formula_units_Z 4
_cell_length_a 15.2674(3)
_cell_length_b 12.2422(3)
_cell_length_c 22.3402(5)
_cell_measurement_reflns_used 9863
_cell_measurement_temperature 293(2)
_cell_measurement_theta_max 26.3102
_cell_measurement_theta_min 2.4742
_cell_volume 3130.91(13)
_computing_cell_refinement 'SAINT (Bruker, 2004)'
_computing_data_collection 'APEX2 (Bruker, 2004)'
_computing_data_reduction 'SAINT (Bruker, 2004)'
_computing_molecular_graphics 'X-SEED (Barbour, 2001)'
_computing_publication_material 'publCIF (Westrip, 2010)'
_computing_structure_refinement 'SHELXL97 (Sheldrick, 2008)'
_computing_structure_solution 'SHELXS97 (Sheldrick, 2008)'
_diffrn_ambient_temperature 293(2)
_diffrn_measured_fraction_theta_full 0.999
_diffrn_measured_fraction_theta_max 0.999
_diffrn_measurement_device_type 'Bruker APEXII'
_diffrn_measurement_method '\w scans'
_diffrn_radiation_monochromator graphite
_diffrn_radiation_source 'fine-focus sealed tube'
_diffrn_radiation_type MoK\a
_diffrn_radiation_wavelength 0.71073
_diffrn_reflns_av_R_equivalents 0.0505
_diffrn_reflns_av_sigmaI/netI 0.0619
_diffrn_reflns_limit_h_max 19
_diffrn_reflns_limit_h_min -19
_diffrn_reflns_limit_k_max 15
_diffrn_reflns_limit_k_min -15
_diffrn_reflns_limit_l_max 28
_diffrn_reflns_limit_l_min -29
_diffrn_reflns_number 52133
_diffrn_reflns_theta_full 27.49
_diffrn_reflns_theta_max 27.49
_diffrn_reflns_theta_min 1.22
_diffrn_standards_decay_% 0
_diffrn_standards_interval_count 0
_diffrn_standards_interval_time 0
_diffrn_standards_number 0
_exptl_absorpt_coefficient_mu 2.168
_exptl_absorpt_correction_T_max 0.6132
_exptl_absorpt_correction_T_min 0.4775
_exptl_absorpt_correction_type multi-scan
_exptl_absorpt_process_details '(SADABS; Sheldrick, 1996)'
_exptl_crystal_colour yellow
_exptl_crystal_density_diffrn 1.487
_exptl_crystal_density_method 'not measured'
_exptl_crystal_description prism
_exptl_crystal_F_000 1432
_exptl_crystal_size_max 0.40
_exptl_crystal_size_mid 0.30
_exptl_crystal_size_min 0.25
_refine_diff_density_max 1.224
_refine_diff_density_min -1.637
_refine_ls_abs_structure_details 'Flack (1983), 6722 Friedel pairs'
_refine_ls_abs_structure_Flack 0.50(2)
_refine_ls_extinction_method none
_refine_ls_goodness_of_fit_ref 1.011
_refine_ls_hydrogen_treatment constr
_refine_ls_matrix_type full
_refine_ls_number_parameters 676
_refine_ls_number_reflns 14238
_refine_ls_number_restraints 66
_refine_ls_restrained_S_all 1.016
_refine_ls_R_factor_all 0.1204
_refine_ls_R_factor_gt 0.0697
_refine_ls_shift/su_max 0.001
_refine_ls_shift/su_mean 0.001
_refine_ls_structure_factor_coef Fsqd
_refine_ls_weighting_details 'calc w=1/[\s^2^(Fo^2^)+(0.0841P)^2^+9.8130P] where P=(Fo^2^+2Fc^2^)/3'
_refine_ls_weighting_scheme calc
_refine_ls_wR_factor_gt 0.1751
_refine_ls_wR_factor_ref 0.2105
_reflns_number_gt 9143
_reflns_number_total 14238
_reflns_threshold_expression I>2\s(I)
_cod_data_source_file xu5589.cif
_cod_data_source_block I
_cod_original_cell_volume 3130.90(12)
_cod_original_sg_symbol_H-M 'P 21'
_cod_database_code 2236031
_cod_database_fobs_code 2236031

loop_
_symmetry_equiv_pos_as_xyz
'x, y, z'
'-x, y+1/2, -z'

loop_
_atom_site_type_symbol
_atom_site_label
_atom_site_fract_x
_atom_site_fract_y
_atom_site_fract_z
_atom_site_U_iso_or_equiv
_atom_site_adp_type
_atom_site_calc_flag
_atom_site_refinement_flags
_atom_site_occupancy
_atom_site_symmetry_multiplicity
_atom_site_disorder_assembly
_atom_site_disorder_group
Br Br1 1.72718(11) -0.00210(15) 1.13837(9) 0.0914(5) Uani d . 1 1 . .
Br Br2 1.72867(13) 0.40505(18) 0.63979(13) 0.1416(9) Uani d . 1 1 . .
Zn Zn1 1.12332(8) 0.22235(8) 0.86185(6) 0.0366(2) Uani d . 1 1 . .
Zn Zn2 1.12382(11) 0.18373(10) 0.36192(8) 0.0669(4) Uani d . 1 1 . .
S S1 1.02546(19) 0.3730(2) 0.85966(14) 0.0399(5) Uani d . 1 1 . .
S S2 1.0257(3) 0.0344(3) 0.35998(18) 0.0745(9) Uani d . 1 1 . .
O O1 1.3542(6) 0.0420(9) 0.8358(4) 0.074(3) Uani d . 1 1 . .
O O2 1.2468(5) 0.1673(6) 0.8630(3) 0.0452(15) Uani d . 1 1 . .
O O3 1.3522(8) 0.3694(10) 0.3332(6) 0.096(3) Uani d . 1 1 . .
O O4 1.2447(8) 0.2454(9) 0.3637(6) 0.098(3) Uani d . 1 1 . .
O O5 0.8524(6) 0.5244(8) 0.8923(4) 0.066(2) Uani d DU 1 1 . .
O O6 0.8553(8) -0.1344(9) 0.3904(5) 0.090(3) Uani d DU 1 1 . .
N N1 1.2588(5) 0.2765(7) 0.9809(4) 0.0347(16) Uani d . 1 1 . .
N N2 1.2354(5) 0.3571(6) 1.0123(4) 0.0353(15) Uani d . 1 1 . .
N N3 1.1036(6) 0.4821(7) 0.9878(4) 0.0450(19) Uani d D 1 1 . .
H H3 1.0279 0.4927 0.9571 0.054 Uiso calc PR 0.50 1 A 1
H H3' 1.0283 0.4963 0.9555 0.054 Uiso calc PR 0.50 1 A 2
N N4 1.0594(4) 0.0801(4) 0.8728(3) 0.0368(17) Uani d G 1 1 . .
C C16 1.1041(4) 0.0322(5) 0.9445(2) 0.049(2) Uani d G 1 1 . .
H H16 1.1681 0.0632 0.9927 0.058 Uiso calc R 1 1 . .
C C17 1.0531(6) -0.0620(5) 0.9444(3) 0.060(3) Uani d G 1 1 . .
H H17 1.0830 -0.0940 0.9924 0.071 Uiso calc R 1 1 . .
C C18 0.9574(6) -0.1083(5) 0.8724(4) 0.061(3) Uani d G 1 1 . .
C C19 0.9127(5) -0.0604(5) 0.8006(3) 0.055(3) Uani d G 1 1 . .
H H19 0.8486 -0.0914 0.7525 0.066 Uiso calc R 1 1 . .
C C20 0.9637(5) 0.0337(4) 0.8008(2) 0.0382(19) Uani d G 1 1 . .
N N5 0.9842(4) 0.1788(5) 0.7400(2) 0.0400(17) Uani d G 1 1 . .
C C22 0.9212(5) 0.0881(4) 0.7305(3) 0.039(2) Uani d G 1 1 . .
C C23 0.8202(5) 0.0574(4) 0.6547(3) 0.044(2) Uani d G 1 1 . .
H H23 0.7781 -0.0033 0.6483 0.053 Uiso calc R 1 1 . .
C C24 0.7822(4) 0.1174(5) 0.5884(2) 0.055(3) Uani d G 1 1 . .
C C25 0.8451(5) 0.2081(5) 0.5979(3) 0.066(3) Uani d G 1 1 . .
H H25 0.8197 0.2482 0.5535 0.079 Uiso calc R 1 1 . .
C C26 0.9461(5) 0.2388(4) 0.6737(3) 0.047(2) Uani d G 1 1 . .
H H26 0.9882 0.2995 0.6801 0.057 Uiso calc R 1 1 . .
N N6 1.2560(10) 0.1274(9) 0.4763(7) 0.080(3) Uani d . 1 1 . .
N N7 1.2368(9) 0.0517(10) 0.5138(6) 0.085(3) Uani d . 1 1 . .
N N8 1.1032(9) -0.0762(10) 0.4868(6) 0.073(3) Uani d . 1 1 . .
H H8 1.0276 -0.0868 0.4566 0.088 Uiso calc R 1 1 . .
N N9 1.0634(5) 0.3279(5) 0.3726(4) 0.059(2) Uani d G 1 1 . .
C C43 1.1100(5) 0.3757(6) 0.4448(3) 0.085(4) Uani d G 1 1 . .
H H43 1.1769 0.3467 0.4925 0.102 Uiso calc R 1 1 . .
C C44 1.0566(6) 0.4668(6) 0.4458(3) 0.072(4) Uani d G 1 1 . .
H H44 1.0878 0.4988 0.4941 0.086 Uiso calc R 1 1 . .
C C45 0.9566(6) 0.5102(5) 0.3745(4) 0.063(3) Uani d G 1 1 . .
C C46 0.9099(5) 0.4624(5) 0.3022(3) 0.051(2) Uani d G 1 1 . .
H H46 0.8430 0.4914 0.2545 0.061 Uiso calc R 1 1 . .
C C47 0.9633(5) 0.3712(5) 0.3013(3) 0.049(2) Uani d G 1 1 . .
N N10 0.9844(4) 0.2266(6) 0.2407(3) 0.0542(19) Uani d G 1 1 . .
C C49 0.9190(5) 0.3154(5) 0.2305(3) 0.051(2) Uani d G 1 1 . .
C C50 0.8194(6) 0.3466(5) 0.1543(4) 0.067(3) Uani d G 1 1 . .
H H50 0.7757 0.4061 0.1475 0.080 Uiso calc R 1 1 . .
C C51 0.7853(5) 0.2890(6) 0.0882(3) 0.069(3) Uani d G 1 1 . .
C C52 0.8507(6) 0.2001(6) 0.0983(3) 0.065(3) Uani d G 1 1 . .
H H52 0.8278 0.1616 0.0541 0.078 Uiso calc R 1 1 . .
C C53 0.9502(6) 0.1689(5) 0.1746(4) 0.073(3) Uani d G 1 1 . .
H H53 0.9940 0.1095 0.1814 0.087 Uiso calc R 1 1 . .
N N11 0.6681(7) 0.5698(6) 0.7784(5) 0.072(3) Uani d DU 1 1 . .
N N12 0.6763(11) -0.1722(9) 0.2820(7) 0.103(4) Uani d DU 1 1 . .
C C1 1.3953(11) -0.0425(12) 0.8147(8) 0.085(4) Uani d . 1 1 . .
H H1A 1.3449 -0.0467 0.7576 0.127 Uiso calc R 1 1 . .
H H1B 1.3950 -0.1113 0.8352 0.127 Uiso calc R 1 1 . .
H H1C 1.4733 -0.0257 0.8371 0.127 Uiso calc R 1 1 . .
C C2 1.4122(5) 0.0630(6) 0.9134(3) 0.050(2) Uani d G 1 1 . .
C C3 1.5234(5) 0.0242(5) 0.9767(4) 0.062(3) Uani d G 1 1 . .
H H3A 1.5613 -0.0219 0.9669 0.074 Uiso calc R 1 1 . .
C C4 1.5781(4) 0.0542(6) 1.0544(3) 0.055(3) Uani d G 1 1 . .
C C5 1.5216(5) 0.1230(6) 1.0690(3) 0.055(3) Uani d G 1 1 . .
H H5 1.5582 0.1431 1.1210 0.066 Uiso calc R 1 1 . .
C C6 1.4103(4) 0.1619(5) 1.0057(3) 0.040(2) Uani d G 1 1 . .
C C7 1.3556(4) 0.1319(5) 0.9279(3) 0.051(3) Uani d G 1 1 . .
C C8 1.3598(8) 0.2388(9) 1.0255(5) 0.042(2) Uani d . 1 1 . .
H H8A 1.4094 0.2629 1.0782 0.051 Uiso calc R 1 1 . .
C C9 1.1356(8) 0.3981(7) 0.9630(6) 0.039(2) Uani d . 1 1 B .
C C10 1.1736(15) 0.5524(14) 1.0541(8) 0.043(2) Uani d PGD 0.50 1 B 1
C C11 1.1131(11) 0.622(2) 1.0646(13) 0.043(4) Uani d PG 0.50 1 B 1
H H11 1.0322 0.6178 1.0308 0.051 Uiso calc PR 0.50 1 B 1
C C12 1.1735(18) 0.699(2) 1.1259(17) 0.083(7) Uani d PG 0.50 1 B 1
H H12 1.1330 0.7457 1.1329 0.100 Uiso calc PR 0.50 1 B 1
C C13 1.2944(18) 0.7056(18) 1.1765(13) 0.080(6) Uani d PG 0.50 1 B 1
H H13 1.3348 0.7569 1.2175 0.096 Uiso calc PR 0.50 1 B 1
C C14 1.3550(10) 0.6357(15) 1.1659(9) 0.060(4) Uani d PG 0.50 1 B 1
H H14 1.4359 0.6402 1.1998 0.072 Uiso calc PR 0.50 1 B 1
C C15 1.2946(15) 0.5591(11) 1.1047(10) 0.043(4) Uani d PG 0.50 1 B 1
H H15 1.3351 0.5123 1.0976 0.052 Uiso calc PR 0.50 1 B 1
C C10' 1.1748(15) 0.5472(15) 1.0570(8) 0.043(2) Uani d PGD 0.50 1 B 2
C C11' 1.1224(10) 0.635(2) 1.0620(11) 0.043(4) Uani d PG 0.50 1 B 2
H H11' 1.0431 0.6488 1.0207 0.052 Uiso calc PR 0.50 1 B 2
C C12' 1.1883(17) 0.7029(19) 1.1285(14) 0.060(4) Uani d PG 0.50 1 B 2
H H12' 1.1532 0.7618 1.1318 0.072 Uiso calc PR 0.50 1 B 2
C C13' 1.3067(17) 0.6826(18) 1.1902(10) 0.080(6) Uani d PG 0.50 1 B 2
H H13' 1.3508 0.7279 1.2347 0.096 Uiso calc PR 0.50 1 B 2
C C14' 1.3592(11) 0.5946(16) 1.1853(8) 0.083(7) Uani d PG 0.50 1 B 2
H H14' 1.4384 0.5810 1.2265 0.100 Uiso calc PR 0.50 1 B 2
C C15' 1.2933(16) 0.5269(10) 1.1187(10) 0.043(4) Uani d PG 0.50 1 B 2
H H15' 1.3284 0.4680 1.1154 0.051 Uiso calc PR 0.50 1 B 2
C C21 0.8951(12) -0.2053(11) 0.8731(8) 0.089(4) Uani d . 1 1 . .
H H21A 0.8491 -0.1801 0.8855 0.134 Uiso calc R 1 1 . .
H H21B 0.9519 -0.2571 0.9127 0.134 Uiso calc R 1 1 . .
H H21C 0.8450 -0.2395 0.8215 0.134 Uiso calc R 1 1 . .
C C27 0.6743(14) 0.0869(17) 0.5059(7) 0.101(5) Uani d . 1 1 . .
H H27A 0.6592 0.0103 0.5042 0.152 Uiso calc R 1 1 . .
H H27B 0.6850 0.1026 0.4690 0.152 Uiso calc R 1 1 . .
H H27C 0.6093 0.1282 0.4916 0.152 Uiso calc R 1 1 . .
C C28 1.3964(16) 0.454(2) 0.3172(13) 0.170(11) Uani d . 1 1 . .
H H28A 1.3466 0.4635 0.2605 0.255 Uiso calc R 1 1 . .
H H28B 1.4737 0.4350 0.3390 0.255 Uiso calc R 1 1 . .
H H28C 1.3992 0.5202 0.3412 0.255 Uiso calc R 1 1 . .
C C29 1.4093(6) 0.3422(7) 0.4112(4) 0.092(5) Uani d G 1 1 . .
C C30 1.5205(6) 0.3817(6) 0.4740(6) 0.096(5) Uani d G 1 1 . .
H H30 1.5574 0.4282 0.4637 0.115 Uiso calc R 1 1 . .
C C31 1.5764(5) 0.3518(8) 0.5520(5) 0.095(5) Uani d G 1 1 . .
C C32 1.5212(7) 0.2824(8) 0.5673(4) 0.094(5) Uani d G 1 1 . .
H H32 1.5587 0.2624 0.6195 0.112 Uiso calc R 1 1 . .
C C33 1.4100(7) 0.2428(7) 0.5046(5) 0.080(4) Uani d G 1 1 . .
C C34 1.3541(5) 0.2728(7) 0.4266(4) 0.071(3) Uani d G 1 1 . .
C C35 1.3670(10) 0.1683(13) 0.5301(8) 0.086(4) Uani d . 1 1 . .
H H35 1.4152 0.1478 0.5834 0.103 Uiso calc R 1 1 . .
C C36 1.1316(9) 0.0013(10) 0.4594(6) 0.059(3) Uani d . 1 1 . .
C C37 1.1745(6) -0.1450(7) 0.5566(4) 0.064(3) Uani d G 1 1 . .
C C38 1.1170(5) -0.2253(8) 0.5633(5) 0.081(4) Uani d G 1 1 . .
H H38 1.0359 -0.2292 0.5258 0.098 Uiso calc R 1 1 . .
C C39 1.1807(9) -0.2998(7) 0.6258(6) 0.091(4) Uani d G 1 1 . .
H H39 1.1423 -0.3536 0.6302 0.110 Uiso calc R 1 1 . .
C C40 1.3020(9) -0.2940(7) 0.6817(5) 0.095(5) Uani d G 1 1 . .
H H40 1.3446 -0.3438 0.7236 0.114 Uiso calc R 1 1 . .
C C41 1.3595(5) -0.2136(8) 0.6751(4) 0.086(4) Uani d G 1 1 . .
H H41 1.4406 -0.2097 0.7125 0.103 Uiso calc R 1 1 . .
C C42 1.2958(6) -0.1391(7) 0.6126(5) 0.075(3) Uani d G 1 1 . .
H H42 1.3342 -0.0854 0.6081 0.090 Uiso calc R 1 1 . .
C C48 0.8976(13) 0.6037(14) 0.3730(8) 0.086(4) Uani d . 1 1 . .
H H48A 0.9371 0.6693 0.3788 0.130 Uiso calc R 1 1 . .
H H48B 0.8981 0.5985 0.4161 0.130 Uiso calc R 1 1 . .
H H48C 0.8184 0.6056 0.3231 0.130 Uiso calc R 1 1 . .
C C54 0.6715(11) 0.3223(13) 0.0054(6) 0.077(4) Uani d . 1 1 . .
H H54A 0.6260 0.2582 -0.0236 0.116 Uiso calc R 1 1 . .
H H54B 0.6894 0.3593 -0.0232 0.116 Uiso calc R 1 1 . .
H H54C 0.6278 0.3701 0.0113 0.116 Uiso calc R 1 1 . .
C C55 0.7803(10) 0.5459(7) 0.8201(7) 0.068(3) Uani d DU 1 1 . .
H H55 0.8067 0.5452 0.7926 0.082 Uiso calc R 1 1 . .
C C56 0.6333(15) 0.5697(15) 0.8199(11) 0.143(6) Uani d DU 1 1 . .
H H56A 0.6947 0.5413 0.8724 0.214 Uiso calc R 1 1 . .
H H56B 0.5651 0.5248 0.7931 0.214 Uiso calc R 1 1 . .
H H56C 0.6152 0.6430 0.8238 0.214 Uiso calc R 1 1 . .
C C57 0.5914(11) 0.5943(11) 0.6963(6) 0.086(4) Uani d DU 1 1 . .
H H57A 0.6356 0.6161 0.6818 0.129 Uiso calc R 1 1 . .
H H57B 0.5403 0.6527 0.6850 0.129 Uiso calc R 1 1 . .
H H57C 0.5458 0.5308 0.6662 0.129 Uiso calc R 1 1 . .
C C58 0.7778(10) -0.1278(9) 0.3182(8) 0.080(3) Uani d DU 1 1 . .
H H58 0.7912 -0.0906 0.2886 0.096 Uiso calc R 1 1 . .
C C59 0.6513(12) -0.2339(13) 0.3288(9) 0.112(5) Uani d DU 1 1 . .
H H59A 0.7138 -0.2215 0.3849 0.168 Uiso calc R 1 1 . .
H H59B 0.6453 -0.3106 0.3178 0.168 Uiso calc R 1 1 . .
H H59C 0.5793 -0.2083 0.3131 0.168 Uiso calc R 1 1 . .
C C60 0.5787(17) -0.1630(16) 0.1896(12) 0.161(8) Uani d DU 1 1 . .
H H60A 0.5966 -0.1041 0.1708 0.241 Uiso calc R 1 1 . .
H H60B 0.5051 -0.1492 0.1755 0.241 Uiso calc R 1 1 . .
H H60C 0.5741 -0.2301 0.1654 0.241 Uiso calc R 1 1 . .

loop_
_atom_site_aniso_label
_atom_site_aniso_U_11
_atom_site_aniso_U_22
_atom_site_aniso_U_33
_atom_site_aniso_U_12
_atom_site_aniso_U_13
_atom_site_aniso_U_23
Br1 0.0544(7) 0.1203(13) 0.0898(9) 0.0469(8) 0.0437(7) 0.0423(9)
Br2 0.0536(8) 0.1371(17) 0.1670(18) -0.0138(9) 0.0445(11) -0.0857(15)
Zn1 0.0284(4) 0.0361(5) 0.0374(5) -0.0018(5) 0.0184(4) -0.0056(5)
Zn2 0.0540(7) 0.0451(7) 0.0582(8) 0.0078(6) 0.0185(6) 0.0086(7)
S1 0.0290(10) 0.0372(13) 0.0389(12) -0.0004(10) 0.0163(10) -0.0066(11)
S2 0.0691(19) 0.0521(18) 0.0518(17) 0.0037(16) 0.0185(15) 0.0069(15)
O1 0.045(4) 0.105(7) 0.063(4) 0.007(4) 0.033(4) -0.032(5)
O2 0.029(3) 0.059(4) 0.028(3) 0.010(3) 0.011(3) -0.003(3)
O3 0.073(6) 0.074(6) 0.112(7) -0.001(5) 0.049(6) 0.013(6)
O4 0.072(6) 0.077(7) 0.112(8) 0.009(5) 0.048(6) 0.027(6)
O5 0.043(3) 0.085(5) 0.054(4) 0.012(3) 0.025(3) 0.005(4)
O6 0.086(5) 0.081(5) 0.052(4) -0.009(4) 0.024(4) -0.009(4)
N1 0.020(3) 0.044(4) 0.026(3) -0.004(3) 0.009(3) -0.012(3)
N2 0.031(3) 0.034(4) 0.033(3) 0.002(3) 0.017(3) -0.011(3)
N3 0.032(4) 0.052(5) 0.044(4) 0.011(4) 0.023(4) -0.008(4)
N4 0.041(4) 0.030(4) 0.030(4) 0.000(3) 0.020(4) -0.003(3)
C16 0.033(4) 0.045(6) 0.047(5) 0.002(4) 0.018(4) 0.005(5)
C17 0.081(8) 0.039(6) 0.053(6) 0.002(6) 0.042(7) 0.007(5)
C18 0.087(8) 0.036(6) 0.079(7) -0.005(6) 0.063(7) 0.013(6)
C19 0.045(5) 0.051(6) 0.059(6) -0.006(5) 0.030(5) 0.007(5)
C20 0.034(4) 0.026(4) 0.050(5) -0.003(4) 0.026(4) -0.004(4)
N5 0.050(4) 0.035(4) 0.040(4) -0.003(4) 0.032(4) -0.005(4)
C22 0.038(4) 0.042(5) 0.040(5) 0.001(4) 0.026(4) -0.001(4)
C23 0.039(5) 0.042(5) 0.048(5) -0.013(4) 0.028(5) -0.006(5)
C24 0.062(6) 0.040(5) 0.041(5) 0.008(5) 0.025(5) 0.002(5)
C25 0.063(6) 0.095(10) 0.027(5) -0.020(6) 0.024(5) 0.008(6)
C26 0.067(6) 0.033(5) 0.048(5) -0.008(5) 0.041(5) -0.007(5)
N6 0.089(7) 0.041(6) 0.079(7) -0.003(5) 0.043(6) -0.009(5)
N7 0.066(6) 0.066(8) 0.077(7) 0.006(6) 0.028(6) -0.007(6)
N8 0.064(6) 0.071(7) 0.055(6) 0.032(5) 0.027(5) 0.013(5)
N9 0.056(5) 0.048(6) 0.048(5) 0.002(4) 0.024(5) 0.003(5)
C43 0.129(11) 0.053(8) 0.046(7) 0.009(8) 0.047(8) 0.008(6)
C44 0.084(9) 0.070(9) 0.052(7) -0.023(7) 0.041(7) -0.014(7)
C45 0.053(6) 0.054(7) 0.059(6) -0.009(5) 0.028(5) 0.005(6)
C46 0.062(6) 0.041(6) 0.042(5) 0.005(5) 0.031(5) 0.009(5)
C47 0.049(5) 0.054(6) 0.034(5) 0.006(5) 0.023(5) 0.006(5)
N10 0.044(4) 0.040(4) 0.050(5) 0.004(4) 0.019(4) 0.000(5)
C49 0.048(5) 0.043(6) 0.047(6) 0.002(5) 0.025(5) 0.005(5)
C50 0.066(7) 0.072(8) 0.035(6) -0.006(6) 0.022(6) 0.001(6)
C51 0.065(7) 0.091(10) 0.045(6) 0.018(7) 0.034(6) 0.013(7)
C52 0.089(8) 0.035(6) 0.054(6) -0.014(5) 0.041(6) -0.005(5)
C53 0.062(7) 0.067(8) 0.063(7) -0.008(6) 0.030(6) -0.021(7)
N11 0.043(4) 0.090(6) 0.050(5) 0.020(4) 0.018(4) 0.002(4)
N12 0.086(7) 0.133(8) 0.073(6) -0.014(6) 0.045(5) -0.015(6)
C1 0.076(8) 0.088(9) 0.102(9) 0.009(7) 0.064(8) -0.035(8)
C2 0.050(5) 0.057(7) 0.053(6) -0.004(5) 0.038(5) -0.005(5)
C3 0.044(5) 0.080(8) 0.067(7) 0.022(5) 0.039(5) 0.012(6)
C4 0.045(5) 0.042(5) 0.075(7) 0.024(4) 0.038(6) 0.014(5)
C5 0.040(5) 0.058(7) 0.049(6) 0.020(5) 0.022(5) 0.020(5)
C6 0.024(4) 0.042(5) 0.048(5) 0.011(4) 0.021(4) 0.009(4)
C7 0.054(6) 0.033(5) 0.077(7) -0.018(4) 0.048(6) -0.025(5)
C8 0.045(5) 0.042(6) 0.034(4) 0.002(4) 0.024(4) -0.003(4)
C9 0.043(5) 0.033(5) 0.053(5) -0.014(4) 0.036(5) -0.019(4)
C10 0.038(4) 0.041(5) 0.048(5) 0.001(4) 0.028(4) -0.014(4)
C11 0.055(9) 0.027(6) 0.060(9) -0.003(6) 0.044(8) -0.006(6)
C12 0.051(10) 0.091(14) 0.089(14) -0.009(8) 0.039(10) -0.058(11)
C13 0.087(10) 0.061(12) 0.072(10) 0.005(9) 0.044(9) -0.035(10)
C14 0.052(9) 0.061(10) 0.058(10) -0.004(7) 0.033(9) -0.021(8)
C15 0.046(8) 0.037(8) 0.050(8) 0.003(6) 0.032(8) -0.004(7)
C10' 0.038(4) 0.041(5) 0.048(5) 0.001(4) 0.028(4) -0.014(4)
C11' 0.046(8) 0.037(8) 0.050(8) 0.003(6) 0.032(8) -0.004(7)
C12' 0.052(9) 0.061(10) 0.058(10) -0.004(7) 0.033(9) -0.021(8)
C13' 0.087(10) 0.061(12) 0.072(10) 0.005(9) 0.044(9) -0.035(10)
C14' 0.051(10) 0.091(14) 0.089(14) -0.009(8) 0.039(10) -0.058(11)
C15' 0.055(9) 0.027(6) 0.060(9) -0.003(6) 0.044(8) -0.006(6)
C21 0.091(9) 0.054(7) 0.096(10) -0.030(7) 0.050(8) 0.015(7)
C27 0.104(11) 0.110(14) 0.048(8) -0.024(11) 0.033(8) -0.005(9)
C28 0.101(14) 0.23(3) 0.19(2) -0.026(17) 0.101(16) 0.03(2)
C29 0.043(6) 0.047(7) 0.148(13) 0.001(6) 0.046(8) 0.001(9)
C30 0.059(7) 0.045(7) 0.132(13) 0.021(6) 0.041(8) 0.003(8)
C31 0.027(5) 0.103(12) 0.098(10) 0.010(7) 0.017(6) -0.043(9)
C32 0.044(7) 0.089(11) 0.090(10) 0.024(7) 0.020(7) -0.013(9)
C33 0.066(7) 0.042(7) 0.081(9) 0.017(6) 0.027(7) 0.010(6)
C34 0.028(5) 0.053(7) 0.066(7) -0.009(5) 0.003(5) -0.017(6)
C35 0.041(6) 0.063(8) 0.071(8) 0.013(6) 0.002(6) -0.001(7)
C36 0.045(5) 0.052(7) 0.047(6) -0.002(5) 0.017(5) -0.016(5)
C37 0.059(6) 0.083(9) 0.038(5) 0.029(6) 0.027(5) -0.003(6)
C38 0.082(8) 0.082(10) 0.071(8) 0.018(7) 0.047(7) 0.008(7)
C39 0.120(12) 0.073(10) 0.095(10) 0.007(8) 0.077(10) 0.002(8)
C40 0.095(10) 0.119(14) 0.054(7) 0.048(10) 0.043(8) 0.017(8)
C41 0.069(7) 0.101(11) 0.074(8) 0.025(7) 0.041(7) 0.006(7)
C42 0.052(6) 0.091(9) 0.061(6) 0.034(6) 0.029(5) 0.016(7)
C48 0.106(10) 0.095(11) 0.080(9) -0.015(9) 0.070(9) -0.021(8)
C54 0.067(8) 0.074(10) 0.040(6) 0.004(7) 0.014(6) 0.005(6)
C55 0.064(6) 0.072(6) 0.057(5) 0.006(5) 0.035(5) -0.008(5)
C56 0.114(9) 0.177(11) 0.142(10) 0.006(7) 0.087(8) 0.006(8)
C57 0.072(6) 0.103(7) 0.050(5) 0.017(5) 0.026(5) 0.001(5)
C58 0.066(6) 0.075(7) 0.064(6) -0.020(5) 0.028(5) -0.006(5)
C59 0.099(7) 0.119(8) 0.105(8) -0.025(6) 0.061(6) -0.007(6)
C60 0.154(11) 0.165(12) 0.130(10) -0.038(8) 0.079(8) 0.015(8)

loop_
_atom_type_symbol
_atom_type_description
_atom_type_scat_dispersion_real
_atom_type_scat_dispersion_imag
_atom_type_scat_source
C C 0.0033 0.0016 'International Tables Vol C Tables 4.2.6.8 and 6.1.1.4'
H H 0.0000 0.0000 'International Tables Vol C Tables 4.2.6.8 and 6.1.1.4'
N N 0.0061 0.0033 'International Tables Vol C Tables 4.2.6.8 and 6.1.1.4'
O O 0.0106 0.0060 'International Tables Vol C Tables 4.2.6.8 and 6.1.1.4'
S S 0.1246 0.1234 'International Tables Vol C Tables 4.2.6.8 and 6.1.1.4'
Zn Zn 0.2839 1.4301 'International Tables Vol C Tables 4.2.6.8 and 6.1.1.4'
Br Br -0.2901 2.4595 'International Tables Vol C Tables 4.2.6.8 and 6.1.1.4'

loop_
_geom_angle_atom_site_label_1
_geom_angle_atom_site_label_2
_geom_angle_atom_site_label_3
_geom_angle
O2 Zn1 N4 103.2(3)
O2 Zn1 N1 87.7(2)
N4 Zn1 N1 104.9(3)
O2 Zn1 N5 93.9(2)
N4 Zn1 N5 78.0(2)
N1 Zn1 N5 176.3(3)
O2 Zn1 S1 148.2(2)
N4 Zn1 S1 108.48(15)
N1 Zn1 S1 82.0(2)
N5 Zn1 S1 94.97(17)
O4 Zn2 N6 88.1(4)
O4 Zn2 N9 98.8(4)
N6 Zn2 N9 106.6(3)
O4 Zn2 N10 93.8(3)
N6 Zn2 N10 174.8(4)
N9 Zn2 N10 77.9(2)
O4 Zn2 S2 151.3(4)
N6 Zn2 S2 81.5(3)
N9 Zn2 S2 109.7(2)
N10 Zn2 S2 94.6(2)
C9 S1 Zn1 93.8(3)
C36 S2 Zn2 96.7(4)
C2 O1 C1 120.0(9)
C7 O2 Zn1 126.8(4)
C29 O3 C28 119.4(13)
C34 O4 Zn2 128.5(8)
C8 N1 N2 117.1(7)
C8 N1 Zn1 123.4(6)
N2 N1 Zn1 119.5(5)
C9 N2 N1 114.2(6)
C9 N3 C10' 129.2(11)
C9 N3 C10 130.1(11)
C10' N3 C10 3.4(16)
C9 N3 H3 115.0
C10' N3 H3 115.8
C10 N3 H3 115.0
C9 N3 H3' 115.4
C10' N3 H3' 115.4
C10 N3 H3' 114.4
C16 N4 C20 120.0
C16 N4 Zn1 125.1(3)
C20 N4 Zn1 114.9(3)
C17 C16 N4 120.0
C17 C16 H16 120.0
N4 C16 H16 120.0
C16 C17 C18 120.0
C16 C17 H17 120.0
C18 C17 H17 120.0
C17 C18 C19 120.0
C17 C18 C21 119.4(7)
C19 C18 C21 120.4(7)
C20 C19 C18 120.0
C20 C19 H19 120.0
C18 C19 H19 120.0
C19 C20 N4 120.0
C19 C20 C22 123.1(4)
N4 C20 C22 116.9(4)
C22 N5 C26 120.0
C22 N5 Zn1 113.5(3)
C26 N5 Zn1 126.1(3)
C23 C22 N5 120.0
C23 C22 C20 123.5(4)
N5 C22 C20 116.5(4)
C22 C23 C24 120.0
C22 C23 H23 120.0
C24 C23 H23 120.0
C25 C24 C23 120.0
C25 C24 C27 118.4(8)
C23 C24 C27 121.6(8)
C24 C25 C26 120.0
C24 C25 H25 120.0
C26 C25 H25 120.0
C25 C26 N5 120.0
C25 C26 H26 120.0
N5 C26 H26 120.0
C35 N6 N7 110.1(11)
C35 N6 Zn2 126.4(10)
N7 N6 Zn2 122.7(8)
C36 N7 N6 110.8(10)
C36 N8 C37 131.6(10)
C36 N8 H8 114.2
C37 N8 H8 114.2
C43 N9 C47 120.0
C43 N9 Zn2 124.5(3)
C47 N9 Zn2 115.3(3)
C44 C43 N9 120.0
C44 C43 H43 120.0
N9 C43 H43 120.0
C45 C44 C43 120.0
C45 C44 H44 120.0
C43 C44 H44 120.0
C44 C45 C46 120.0
C44 C45 C48 121.7(7)
C46 C45 C48 118.3(7)
C47 C46 C45 120.0
C47 C46 H46 120.0
C45 C46 H46 120.0
C46 C47 N9 120.0
C46 C47 C49 123.5(5)
N9 C47 C49 116.5(5)
C49 N10 C53 120.0
C49 N10 Zn2 114.0(3)
C53 N10 Zn2 125.7(3)
N10 C49 C50 120.0
N10 C49 C47 115.7(5)
C50 C49 C47 124.2(5)
C49 C50 C51 120.0
C49 C50 H50 120.0
C51 C50 H50 120.0
C50 C51 C52 120.0
C50 C51 C54 118.4(7)
C52 C51 C54 121.5(7)
C53 C52 C51 120.0
C53 C52 H52 120.0
C51 C52 H52 120.0
C52 C53 N10 120.0
C52 C53 H53 120.0
N10 C53 H53 120.0
C55 N11 C56 115.6(11)
C55 N11 C57 122.3(10)
C56 N11 C57 122.1(11)
C58 N12 C59 121.0(12)
C58 N12 C60 119.7(13)
C59 N12 C60 119.3(12)
O1 C1 H1A 109.5
O1 C1 H1B 109.5
H1A C1 H1B 109.5
O1 C1 H1C 109.5
H1A C1 H1C 109.5
H1B C1 H1C 109.5
O1 C2 C3 124.2(5)
O1 C2 C7 115.8(5)
C3 C2 C7 120.0
C2 C3 C4 120.0
C2 C3 H3A 120.0
C4 C3 H3A 120.0
C5 C4 C3 120.0
C5 C4 Br1 121.3(3)
C3 C4 Br1 118.7(3)
C4 C5 C6 120.0
C4 C5 H5 120.0
C6 C5 H5 120.0
C5 C6 C7 120.0
C5 C6 C8 116.6(5)
C7 C6 C8 123.3(5)
O2 C7 C6 123.2(4)
O2 C7 C2 116.8(5)
C6 C7 C2 120.0
N1 C8 C6 128.3(8)
N1 C8 H8A 115.9
C6 C8 H8A 115.9
N2 C9 N3 119.1(8)
N2 C9 S1 129.3(6)
N3 C9 S1 111.4(7)
C11 C10 C15 120.0
C11 C10 N3 115.3(14)
C15 C10 N3 124.6(14)
C12 C11 C10 120.0
C12 C11 H11 120.0
C10 C11 H11 120.0
C13 C12 C11 120.0
C13 C12 H12 120.0
C11 C12 H12 120.0
C12 C13 C14 120.0
C12 C13 H13 120.0
C14 C13 H13 120.0
C15 C14 C13 120.0
C15 C14 H14 120.0
C13 C14 H14 120.0
C14 C15 C10 120.0
C14 C15 H15 120.0
C10 C15 H15 120.0
C11' C10' C15' 120.0
C11' C10' N3 117.3(15)
C15' C10' N3 122.7(15)
C12' C11' C10' 120.0
C12' C11' H11' 120.0
C10' C11' H11' 120.0
C11' C12' C13' 120.0
C11' C12' H12' 120.0
C13' C12' H12' 120.0
C14' C13' C12' 120.0
C14' C13' H13' 120.0
C12' C13' H13' 120.0
C15' C14' C13' 120.0
C15' C14' H14' 120.0
C13' C14' H14' 120.0
C14' C15' C10' 120.0
C14' C15' H15' 120.0
C10' C15' H15' 120.0
C18 C21 H21A 109.5
C18 C21 H21B 109.5
H21A C21 H21B 109.5
C18 C21 H21C 109.5
H21A C21 H21C 109.5
H21B C21 H21C 109.5
C24 C27 H27A 109.5
C24 C27 H27B 109.5
H27A C27 H27B 109.5
C24 C27 H27C 109.5
H27A C27 H27C 109.5
H27B C27 H27C 109.5
O3 C28 H28A 109.5
O3 C28 H28B 109.5
H28A C28 H28B 109.5
O3 C28 H28C 109.5
H28A C28 H28C 109.5
H28B C28 H28C 109.5
O3 C29 C30 121.3(7)
O3 C29 C34 118.7(7)
C30 C29 C34 120.0
C29 C30 C31 120.0
C29 C30 H30 120.0
C31 C30 H30 120.0
C32 C31 C30 120.0
C32 C31 Br2 118.7(6)
C30 C31 Br2 121.3(6)
C31 C32 C33 120.0
C31 C32 H32 120.0
C33 C32 H32 120.0
C34 C33 C32 120.0
C34 C33 C35 126.8(8)
C32 C33 C35 113.2(8)
O4 C34 C33 123.9(7)
O4 C34 C29 115.9(7)
C33 C34 C29 120.0
N6 C35 C33 120.5(12)
N6 C35 H35 119.7
C33 C35 H35 119.7
N8 C36 N7 117.3(11)
N8 C36 S2 116.2(8)
N7 C36 S2 126.3(10)
C38 C37 C42 120.0
C38 C37 N8 116.8(7)
C42 C37 N8 123.0(7)
C39 C38 C37 120.0
C39 C38 H38 120.0
C37 C38 H38 120.0
C38 C39 C40 120.0
C38 C39 H39 120.0
C40 C39 H39 120.0
C41 C40 C39 120.0
C41 C40 H40 120.0
C39 C40 H40 120.0
C40 C41 C42 120.0
C40 C41 H41 120.0
C42 C41 H41 120.0
C41 C42 C37 120.0
C41 C42 H42 120.0
C37 C42 H42 120.0
C45 C48 H48A 109.5
C45 C48 H48B 109.5
H48A C48 H48B 109.5
C45 C48 H48C 109.5
H48A C48 H48C 109.5
H48B C48 H48C 109.5
C51 C54 H54A 109.5
C51 C54 H54B 109.5
H54A C54 H54B 109.5
C51 C54 H54C 109.5
H54A C54 H54C 109.5
H54B C54 H54C 109.5
O5 C55 N11 125.5(10)
O5 C55 H55 117.3
N11 C55 H55 117.3
N11 C56 H56A 109.5
N11 C56 H56B 109.5
H56A C56 H56B 109.5
N11 C56 H56C 109.5
H56A C56 H56C 109.5
H56B C56 H56C 109.5
N11 C57 H57A 109.5
N11 C57 H57B 109.5
H57A C57 H57B 109.5
N11 C57 H57C 109.5
H57A C57 H57C 109.5
H57B C57 H57C 109.5
O6 C58 N12 120.6(13)
O6 C58 H58 119.7
N12 C58 H58 119.7
N12 C59 H59A 109.5
N12 C59 H59B 109.5
H59A C59 H59B 109.5
N12 C59 H59C 109.5
H59A C59 H59C 109.5
H59B C59 H59C 109.5
N12 C60 H60A 109.5
N12 C60 H60B 109.5
H60A C60 H60B 109.5
N12 C60 H60C 109.5
H60A C60 H60C 109.5
H60B C60 H60C 109.5

loop_
_geom_bond_atom_site_label_1
_geom_bond_atom_site_label_2
_geom_bond_distance
Br1 C4 1.877(4)
Br2 C31 1.908(5)
Zn1 O2 1.987(6)
Zn1 N4 2.088(4)
Zn1 N1 2.124(6)
Zn1 N5 2.134(4)
Zn1 S1 2.353(2)
Zn2 O4 1.970(9)
Zn2 N6 2.063(11)
Zn2 N9 2.077(5)
Zn2 N10 2.124(4)
Zn2 S2 2.346(4)
S1 C9 1.765(10)
S2 C36 1.720(11)
O1 C2 1.351(8)
O1 C1 1.441(12)
O2 C7 1.364(7)
O3 C29 1.379(12)
O3 C28 1.40(2)
O4 C34 1.330(11)
O5 C55 1.239(13)
O6 C58 1.218(14)
N1 C8 1.246(11)
N1 N2 1.388(9)
N2 C9 1.251(11)
N3 C9 1.401(11)
N3 C10' 1.409(10)
N3 C10 1.407(10)
N3 H3 0.8800
N3 H3' 0.8800
N4 C16 1.3900
N4 C20 1.3900
C16 C17 1.3900
C16 H16 0.9300
C17 C18 1.3900
C17 H17 0.9300
C18 C19 1.3900
C18 C21 1.527(11)
C19 C20 1.3900
C19 H19 0.9300
C20 C22 1.408(5)
N5 C22 1.3900
N5 C26 1.3900
C22 C23 1.3900
C23 C24 1.3900
C23 H23 0.9300
C24 C25 1.3900
C24 C27 1.493(14)
C25 C26 1.3900
C25 H25 0.9300
C26 H26 0.9300
N6 C35 1.368(16)
N6 N7 1.403(15)
N7 C36 1.362(15)
N8 C36 1.347(16)
N8 C37 1.443(11)
N8 H8 0.8800
N9 C43 1.3900
N9 C47 1.3900
C43 C44 1.3900
C43 H43 0.9300
C44 C45 1.3900
C44 H44 0.9300
C45 C46 1.3900
C45 C48 1.444(15)
C46 C47 1.3900
C46 H46 0.9300
C47 C49 1.418(6)
N10 C49 1.3900
N10 C53 1.3900
C49 C50 1.3900
C50 C51 1.3900
C50 H50 0.9300
C51 C52 1.3900
C51 C54 1.534(12)
C52 C53 1.3900
C52 H52 0.9300
C53 H53 0.9300
N11 C55 1.333(14)
N11 C56 1.339(17)
N11 C57 1.407(14)
N12 C58 1.301(16)
N12 C59 1.528(18)
N12 C60 1.56(2)
C1 H1A 0.9600
C1 H1B 0.9600
C1 H1C 0.9600
C2 C3 1.3900
C2 C7 1.3900
C3 C4 1.3900
C3 H3A 0.9300
C4 C5 1.3900
C5 C6 1.3900
C5 H5 0.9300
C6 C7 1.3900
C6 C8 1.459(10)
C8 H8A 0.9300
C10 C11 1.3900
C10 C15 1.3900
C11 C12 1.3900
C11 H11 0.9300
C12 C13 1.3900
C12 H12 0.9300
C13 C14 1.3900
C13 H13 0.9300
C14 C15 1.3900
C14 H14 0.9300
C15 H15 0.9300
C10' C11' 1.3900
C10' C15' 1.3900
C11' C12' 1.3900
C11' H11' 0.9300
C12' C13' 1.3900
C12' H12' 0.9300
C13' C14' 1.3900
C13' H13' 0.9300
C14' C15' 1.3900
C14' H14' 0.9300
C15' H15' 0.9300
C21 H21A 0.9600
C21 H21B 0.9600
C21 H21C 0.9600
C27 H27A 0.9600
C27 H27B 0.9600
C27 H27C 0.9600
C28 H28A 0.9600
C28 H28B 0.9600
C28 H28C 0.9600
C29 C30 1.3900
C29 C34 1.3900
C30 C31 1.3900
C30 H30 0.9300
C31 C32 1.3900
C32 C33 1.3900
C32 H32 0.9300
C33 C34 1.3900
C33 C35 1.443(17)
C35 H35 0.9300
C37 C38 1.3900
C37 C42 1.3900
C38 C39 1.3900
C38 H38 0.9300
C39 C40 1.3900
C39 H39 0.9300
C40 C41 1.3900
C40 H40 0.9300
C41 C42 1.3900
C41 H41 0.9300
C42 H42 0.9300
C48 H48A 0.9600
C48 H48B 0.9600
C48 H48C 0.9600
C54 H54A 0.9600
C54 H54B 0.9600
C54 H54C 0.9600
C55 H55 0.9300
C56 H56A 0.9600
C56 H56B 0.9600
C56 H56C 0.9600
C57 H57A 0.9600
C57 H57B 0.9600
C57 H57C 0.9600
C58 H58 0.9300
C59 H59A 0.9600
C59 H59B 0.9600
C59 H59C 0.9600
C60 H60A 0.9600
C60 H60B 0.9600
C60 H60C 0.9600

loop_
_geom_hbond_atom_site_label_D
_geom_hbond_atom_site_label_H
_geom_hbond_atom_site_label_A
_geom_hbond_distance_DH
_geom_hbond_distance_HA
_geom_hbond_distance_DA
_geom_hbond_angle_DHA
N3 H3 O5 0.88 2.07 2.950(10) 175
N8 H8 O6 0.88 2.07 2.950(10) 172

loop_
_geom_torsion_atom_site_label_1
_geom_torsion_atom_site_label_2
_geom_torsion_atom_site_label_3
_geom_torsion_atom_site_label_4
_geom_torsion
O2 Zn1 S1 C9 -80.2(4)
N4 Zn1 S1 C9 95.2(3)
N1 Zn1 S1 C9 -7.9(3)
N5 Zn1 S1 C9 174.3(3)
O4 Zn2 S2 C36 77.1(8)
N6 Zn2 S2 C36 7.2(5)
N9 Zn2 S2 C36 -97.5(4)
N10 Zn2 S2 C36 -176.2(4)
N4 Zn1 O2 C7 -75.8(7)
N1 Zn1 O2 C7 29.0(7)
N5 Zn1 O2 C7 -154.4(7)
S1 Zn1 O2 C7 99.7(7)
N6 Zn2 O4 C34 -23.1(10)
N9 Zn2 O4 C34 83.4(10)
N10 Zn2 O4 C34 161.8(10)
S2 Zn2 O4 C34 -91.4(12)
O2 Zn1 N1 C8 -21.4(8)
N4 Zn1 N1 C8 81.7(8)
S1 Zn1 N1 C8 -171.2(8)
O2 Zn1 N1 N2 159.4(6)
N4 Zn1 N1 N2 -97.6(6)
S1 Zn1 N1 N2 9.5(6)
C8 N1 N2 C9 174.4(9)
Zn1 N1 N2 C9 -6.2(9)
O2 Zn1 N4 C16 88.1(4)
N1 Zn1 N4 C16 -3.1(4)
N5 Zn1 N4 C16 179.3(4)
S1 Zn1 N4 C16 -89.4(3)
O2 Zn1 N4 C20 -92.8(3)
N1 Zn1 N4 C20 176.0(3)
N5 Zn1 N4 C20 -1.6(3)
S1 Zn1 N4 C20 89.7(3)
C20 N4 C16 C17 0.0
Zn1 N4 C16 C17 179.1(4)
N4 C16 C17 C18 0.0
C16 C17 C18 C19 0.0
C16 C17 C18 C21 -174.2(9)
C17 C18 C19 C20 0.0
C21 C18 C19 C20 174.1(9)
C18 C19 C20 N4 0.0
C18 C19 C20 C22 -178.4(6)
C16 N4 C20 C19 0.0
Zn1 N4 C20 C19 -179.2(4)
C16 N4 C20 C22 178.5(6)
Zn1 N4 C20 C22 -0.7(5)
O2 Zn1 N5 C22 106.4(3)
N4 Zn1 N5 C22 3.7(3)
S1 Zn1 N5 C22 -104.2(3)
O2 Zn1 N5 C26 -81.3(4)
N4 Zn1 N5 C26 176.0(4)
S1 Zn1 N5 C26 68.2(3)
C26 N5 C22 C23 0.0
Zn1 N5 C22 C23 172.8(4)
C26 N5 C22 C20 -178.2(5)
Zn1 N5 C22 C20 -5.3(5)
C19 C20 C22 C23 4.4(6)
N4 C20 C22 C23 -174.0(4)
C19 C20 C22 N5 -177.5(3)
N4 C20 C22 N5 4.1(6)
N5 C22 C23 C24 0.0
C20 C22 C23 C24 178.0(6)
C22 C23 C24 C25 0.0
C22 C23 C24 C27 179.9(10)
C23 C24 C25 C26 0.0
C27 C24 C25 C26 -179.9(10)
C24 C25 C26 N5 0.0
C22 N5 C26 C25 0.0
Zn1 N5 C26 C25 -171.9(4)
O4 Zn2 N6 C35 23.3(12)
N9 Zn2 N6 C35 -75.4(11)
S2 Zn2 N6 C35 176.5(11)
O4 Zn2 N6 N7 -167.5(10)
N9 Zn2 N6 N7 93.9(9)
S2 Zn2 N6 N7 -14.3(9)
C35 N6 N7 C36 -173.2(11)
Zn2 N6 N7 C36 16.0(13)
O4 Zn2 N9 C43 -88.2(5)
N6 Zn2 N9 C43 2.5(5)
N10 Zn2 N9 C43 179.8(4)
S2 Zn2 N9 C43 89.2(4)
O4 Zn2 N9 C47 97.4(5)
N6 Zn2 N9 C47 -171.9(4)
N10 Zn2 N9 C47 5.4(4)
S2 Zn2 N9 C47 -85.2(4)
C47 N9 C43 C44 0.0
Zn2 N9 C43 C44 -174.1(5)
N9 C43 C44 C45 0.0
C43 C44 C45 C46 0.0
C43 C44 C45 C48 179.1(9)
C44 C45 C46 C47 0.0
C48 C45 C46 C47 -179.1(8)
C45 C46 C47 N9 0.0
C45 C46 C47 C49 177.6(7)
C43 N9 C47 C46 0.0
Zn2 N9 C47 C46 174.6(4)
C43 N9 C47 C49 -177.8(6)
Zn2 N9 C47 C49 -3.2(6)
O4 Zn2 N10 C49 -105.2(5)
N9 Zn2 N10 C49 -6.9(4)
S2 Zn2 N10 C49 102.3(3)
O4 Zn2 N10 C53 80.4(5)
N9 Zn2 N10 C53 178.7(4)
S2 Zn2 N10 C53 -72.2(4)
C53 N10 C49 C50 0.0
Zn2 N10 C49 C50 -174.8(4)
C53 N10 C49 C47 -177.8(6)
Zn2 N10 C49 C47 7.5(6)
C46 C47 C49 N10 179.3(4)
N9 C47 C49 N10 -3.0(7)
C46 C47 C49 C50 1.7(8)
N9 C47 C49 C50 179.4(4)
N10 C49 C50 C51 0.0
C47 C49 C50 C51 177.6(7)
C49 C50 C51 C52 0.0
C49 C50 C51 C54 176.8(9)
C50 C51 C52 C53 0.0
C54 C51 C52 C53 -176.7(9)
C51 C52 C53 N10 0.0
C49 N10 C53 C52 0.0
Zn2 N10 C53 C52 174.1(5)
C1 O1 C2 C3 13.5(13)
C1 O1 C2 C7 -169.2(8)
O1 C2 C3 C4 177.1(8)
C7 C2 C3 C4 0.0
C2 C3 C4 C5 0.0
C2 C3 C4 Br1 178.8(5)
C3 C4 C5 C6 0.0
Br1 C4 C5 C6 -178.8(5)
C4 C5 C6 C7 0.0
C4 C5 C6 C8 -176.4(7)
Zn1 O2 C7 C6 -22.1(9)
Zn1 O2 C7 C2 158.2(5)
C5 C6 C7 O2 -179.7(7)
C8 C6 C7 O2 -3.5(9)
C5 C6 C7 C2 0.0
C8 C6 C7 C2 176.2(7)
O1 C2 C7 O2 2.3(8)
C3 C2 C7 O2 179.7(7)
O1 C2 C7 C6 -177.4(8)
C3 C2 C7 C6 0.0
N2 N1 C8 C6 -173.8(8)
Zn1 N1 C8 C6 6.9(14)
C5 C6 C8 N1 -172.7(9)
C7 C6 C8 N1 11.0(13)
N1 N2 C9 N3 -178.5(7)
N1 N2 C9 S1 -3.7(12)
C10' N3 C9 N2 15.3(17)
C10 N3 C9 N2 19.6(17)
C10' N3 C9 S1 -160.3(12)
C10 N3 C9 S1 -156.0(12)
Zn1 S1 C9 N2 9.6(9)
Zn1 S1 C9 N3 -175.2(6)
C9 N3 C10 C11 -175.4(13)
C15 C10 C11 C12 0.0
N3 C10 C11 C12 -176.7(17)
C10 C11 C12 C13 0.0
C11 C12 C13 C14 0.0
C12 C13 C14 C15 0.0
C13 C14 C15 C10 0.0
C11 C10 C15 C14 0.0
N3 C10 C15 C14 176.3(19)
C9 N3 C10' C11' 171.4(12)
C15' C10' C11' C12' 0.0
N3 C10' C11' C12' -179.5(17)
C10' C11' C12' C13' 0.0
C11' C12' C13' C14' 0.0
C12' C13' C14' C15' 0.0
C13' C14' C15' C10' 0.0
C11' C10' C15' C14' 0.0
N3 C10' C15' C14' 179.4(18)
C28 O3 C29 C30 -12.1(17)
C28 O3 C29 C34 168.7(14)
O3 C29 C30 C31 -179.2(9)
C34 C29 C30 C31 0.0
C29 C30 C31 C32 0.0
C29 C30 C31 Br2 -179.6(6)
C30 C31 C32 C33 0.0
Br2 C31 C32 C33 179.6(6)
C31 C32 C33 C34 0.0
C31 C32 C33 C35 177.5(9)
Zn2 O4 C34 C33 12.8(14)
Zn2 O4 C34 C29 -162.2(7)
C32 C33 C34 O4 -174.8(10)
C35 C33 C34 O4 8.0(12)
C32 C33 C34 C29 0.0
C35 C33 C34 C29 -177.1(10)
O3 C29 C34 O4 -5.5(10)
C30 C29 C34 O4 175.2(9)
O3 C29 C34 C33 179.2(9)
C30 C29 C34 C33 0.0
N7 N6 C35 C33 176.1(10)
Zn2 N6 C35 C33 -13.5(18)
C34 C33 C35 N6 -6.9(16)
C32 C33 C35 N6 175.8(10)
C37 N8 C36 N7 -24.5(17)
C37 N8 C36 S2 160.5(9)
N6 N7 C36 N8 178.0(9)
N6 N7 C36 S2 -7.6(15)
Zn2 S2 C36 N8 172.4(8)
Zn2 S2 C36 N7 -2.1(11)
C36 N8 C37 C38 -173.7(10)
C36 N8 C37 C42 1.4(15)
C42 C37 C38 C39 0.0
N8 C37 C38 C39 175.2(7)
C37 C38 C39 C40 0.0
C38 C39 C40 C41 0.0
C39 C40 C41 C42 0.0
C40 C41 C42 C37 0.0
C38 C37 C42 C41 0.0
N8 C37 C42 C41 -174.9(8)
C56 N11 C55 O5 -0.1(4)
C57 N11 C55 O5 179.4(4)
C59 N12 C58 O6 0.0(3)
C60 N12 C58 O6 -179.8(3)
